data_7106403
loop_
_publ_author_name
'Kentaro Okuma'
'Nahoko Matsunaga'
'Noriyoshi Nagahora'
'Kosei Shioji'
'Yoshinobu Yokomori'

_publ_section_title
;
 Reaction of Arynes with Amino Acid Esters
;
_journal_name_full Chem.Commun.
_journal_page_first 5822
_journal_paper_doi 10.1039/c1cc11234a
_journal_volume 47
_journal_year 2011
_chemical_compound_source 'Okuma laboratory'
_chemical_formula_moiety 'C11 H9 N O3 '
_chemical_formula_sum 'C11 H9 N O3'
_chemical_formula_weight 203.197
_chemical_name_systematic
;
?
;
_space_group_IT_number 14
_symmetry_cell_setting monoclinic
_symmetry_space_group_name_Hall '-P 2ybc'
_symmetry_space_group_name_H-M 'P 1 21/c 1'
_atom_sites_solution_primary direct
_atom_sites_solution_secondary difmap
_audit_creation_method maXus
_cell_angle_alpha 90.00
_cell_angle_beta 127.636(4)
_cell_angle_gamma 90.00
_cell_formula_units_Z 4
_cell_length_a 13.1450(11)
_cell_length_b 5.3200(4)
_cell_length_c 17.294(2)
_cell_measurement_temperature 298
_cell_volume 957.73(16)
_computing_cell_refinement Scalepack(HKL)
_computing_data_collection 'DIP Image plate'
_computing_data_reduction 'maXus (Mackay et al., 1999)'
_computing_structure_refinement 'SHELXL-97 (Sheldrick, 1997)'
_computing_structure_solution 'SIR92 (Altomare et al., 1994)'
_diffrn_measured_fraction_theta_full 0.534
_diffrn_measured_fraction_theta_max 0.534
_diffrn_measurement_device 'DIP Image plate'
_diffrn_measurement_method IP
_diffrn_orient_matrix_type X=UH
_diffrn_orient_matrix_UB_11 -0.07198
_diffrn_orient_matrix_UB_12 -0.02095
_diffrn_orient_matrix_UB_13 0.01918
_diffrn_orient_matrix_UB_21 0.04422
_diffrn_orient_matrix_UB_22 -0.18049
_diffrn_orient_matrix_UB_23 -0.03119
_diffrn_orient_matrix_UB_31 0.00760
_diffrn_orient_matrix_UB_32 -0.01057
_diffrn_orient_matrix_UB_33 0.07192
_diffrn_radiation_source 'fine-focus sealed tube'
_diffrn_radiation_type ' CuK\a'
_diffrn_radiation_wavelength_id all
_diffrn_reflns_limit_h_max 13
_diffrn_reflns_limit_h_min -13
_diffrn_reflns_limit_k_max 3
_diffrn_reflns_limit_k_min -6
_diffrn_reflns_limit_l_max 18
_diffrn_reflns_limit_l_min -19
_diffrn_reflns_number 1507
_diffrn_reflns_theta_full 68.29
_diffrn_reflns_theta_max 68.29
_diffrn_reflns_theta_min 3.23
_exptl_absorpt_coefficient_mu 0.869
_exptl_absorpt_correction_type none
_exptl_crystal_colour Colourless
_exptl_crystal_density_diffrn 1.409
_exptl_crystal_density_method 'not measured'
_exptl_crystal_description Cube
_refine_diff_density_max 0.267
_refine_diff_density_min -0.278
_refine_diff_density_rms 0.070
_refine_ls_extinction_method none
_refine_ls_goodness_of_fit_ref 1.478
_refine_ls_hydrogen_treatment constr
_refine_ls_matrix_type full
_refine_ls_number_parameters 172
_refine_ls_number_reflns 1046
_refine_ls_number_restraints 0
_refine_ls_restrained_S_all 1.478
_refine_ls_R_factor_all 0.1113
_refine_ls_R_factor_gt 0.0740
_refine_ls_shift/su_max 0.224
_refine_ls_shift/su_mean 0.033
_refine_ls_structure_factor_coef Fsqd
_refine_ls_weighting_details 'w=1/[\s^2^(Fo^2^)+ (0.1000P)^2^+0.0000P] where P=(Fo^2^+2Fc^2^)/3'
_refine_ls_weighting_scheme calc
_refine_ls_wR_factor_gt 0.1934
_refine_ls_wR_factor_ref 0.2169
_reflns_number_gt 675
_reflns_number_total 1046
_reflns_threshold_expression >2sigma(I)
_cod_data_source_file c1cc11234a.txt
_cod_data_source_block full
_cod_depositor_comments
;
The following automatic conversions were performed:

'_refine_ls_weighting_scheme' value 'calc w=1/[\s^2^(Fo^2^)+
(0.1000P)^2^+0.0000P] where P=(Fo^2^+2Fc^2^)/3' was changed to
'calc'. New tag '_refine_ls_weighting_details' was created. The value
of the new tag was set to 'w=1/[\s^2^(Fo^2^)+ (0.1000P)^2^+0.0000P]
where P=(Fo^2^+2Fc^2^)/3'.

Automatic conversion script
Id: cif_fix_values 3143 2015-03-26 13:38:13Z robertas 
;
_cod_original_cell_volume 957.73(14)
_cod_original_sg_symbol_H-M 'P 21/c '
_cod_original_formula_sum 'C11 H9 N O3 '
_cod_database_code 7106403

loop_
_symmetry_equiv_pos_as_xyz
+X,+Y,+Z
-X,-Y,-Z
'-X,+Y+ 1/2,-Z+ 1/2'
'+X,-Y+ 1/2,+Z+ 1/2'

loop_
_atom_site_label
_atom_site_type_symbol
_atom_site_fract_x
_atom_site_fract_y
_atom_site_fract_z
_atom_site_U_iso_or_equiv
_atom_site_adp_type
_atom_site_occupancy
_atom_site_calc_flag
_atom_site_refinement_flags
_atom_site_disorder_assembly
_atom_site_disorder_group
O1 O 0.2826(4) 0.0695(9) 0.6588(3) 0.0745(15) Uani 1 d . . .
O2 O -0.0340(4) -0.1907(8) 0.2945(3) 0.0610(13) Uani 1 d . . .
O3 O -0.0775(4) -0.4546(8) 0.3722(3) 0.0632(14) Uani 1 d . . .
N1 N 0.1628(5) 0.1677(10) 0.4179(4) 0.0552(16) Uani 1 d . . .
C1 C 0.2565(6) 0.3521(12) 0.4647(4) 0.0518(17) Uani 1 d . . .
C2 C 0.3201(6) 0.3465(11) 0.5654(4) 0.0530(17) Uani 1 d . . .
C3 C 0.4177(7) 0.5140(14) 0.6287(6) 0.068(2) Uani 1 d . . .
C4 C 0.4501(8) 0.6857(16) 0.5891(6) 0.075(2) Uani 1 d . . .
C5 C 0.3898(8) 0.6880(15) 0.4902(6) 0.073(2) Uani 1 d . . .
C6 C 0.2915(7) 0.5221(12) 0.4251(5) 0.0597(19) Uani 1 d . . .
C7 C 0.2596(6) 0.1440(12) 0.5823(4) 0.0588(18) Uani 1 d . . .
C8 C 0.1582(6) 0.0355(11) 0.4825(4) 0.0480(16) Uani 1 d . . .
C9 C 0.0818(7) -0.1596(13) 0.4655(5) 0.0572(19) Uani 1 d . . .
C10 C -0.0141(6) -0.2620(12) 0.3684(4) 0.0545(17) Uani 1 d . . .
C11 C -0.1773(9) -0.569(2) 0.2790(6) 0.077(2) Uani 1 d . . .
H3 H 0.472(6) 0.486(12) 0.701(5) 0.08(2) Uiso 1 d . . .
H4 H 0.524(7) 0.797(14) 0.634(5) 0.09(2) Uiso 1 d . . .
H5 H 0.405(5) 0.806(10) 0.460(4) 0.042(17) Uiso 1 d . . .
H6 H 0.250(6) 0.526(11) 0.354(5) 0.070(19) Uiso 1 d . . .
H1 H 0.119(5) 0.129(9) 0.360(4) 0.038(16) Uiso 1 d . . .
H9 H 0.095(5) -0.214(10) 0.519(4) 0.046(16) Uiso 1 d . . .
H11A H -0.232(5) -0.674(11) 0.287(4) 0.048(17) Uiso 1 d . . .
H11B H -0.131(7) -0.627(13) 0.256(5) 0.10(3) Uiso 1 d . . .
H11C H -0.257(7) -0.447(13) 0.238(5) 0.08(2) Uiso 1 d . . .

loop_
_atom_site_aniso_label
_atom_site_aniso_U_11
_atom_site_aniso_U_22
_atom_site_aniso_U_33
_atom_site_aniso_U_23
_atom_site_aniso_U_13
_atom_site_aniso_U_12
O1 0.079(3) 0.087(4) 0.044(3) 0.002(2) 0.031(3) -0.004(3)
O2 0.068(3) 0.065(3) 0.044(3) -0.001(2) 0.031(2) -0.008(2)
O3 0.073(3) 0.058(3) 0.052(3) -0.003(2) 0.035(2) -0.013(2)
N1 0.058(4) 0.064(4) 0.033(3) -0.005(3) 0.023(3) -0.010(3)
C1 0.051(4) 0.059(4) 0.048(4) 0.004(3) 0.032(3) 0.010(4)
C2 0.055(4) 0.046(4) 0.058(4) -0.005(3) 0.035(3) 0.000(3)
C3 0.054(4) 0.068(5) 0.063(5) -0.010(4) 0.026(4) -0.003(4)
C4 0.064(5) 0.072(5) 0.080(6) -0.007(5) 0.040(5) -0.010(4)
C5 0.081(6) 0.065(5) 0.077(5) 0.002(5) 0.050(5) -0.009(4)
C6 0.065(5) 0.056(4) 0.056(4) -0.003(4) 0.036(4) -0.001(4)
C7 0.056(4) 0.061(4) 0.036(3) -0.003(3) 0.016(3) 0.012(4)
C8 0.057(4) 0.046(4) 0.049(4) 0.001(3) 0.036(3) 0.006(4)
C9 0.065(5) 0.063(5) 0.043(4) 0.011(4) 0.032(4) 0.013(4)
C10 0.068(4) 0.044(4) 0.051(4) 0.002(3) 0.036(4) 0.011(4)
C11 0.068(6) 0.092(6) 0.064(5) -0.015(5) 0.037(5) -0.029(6)

loop_
_atom_type_symbol
_atom_type_description
_atom_type_scat_dispersion_real
_atom_type_scat_dispersion_imag
_atom_type_scat_source
C C 0.0181 0.0091 'International Tables Vol C Tables 4.2.6.8 and 6.1.1.4'
N N 0.0311 0.0180 'International Tables Vol C Tables 4.2.6.8 and 6.1.1.4'
O O 0.0492 0.0322 'International Tables Vol C Tables 4.2.6.8 and 6.1.1.4'
H H 0.0000 0.0000 'International Tables Vol C Tables 4.2.6.8 and 6.1.1.4'

loop_
_diffrn_radiation_wavelength
1.54184

loop_
_geom_angle_atom_site_label_1
_geom_angle_atom_site_label_2
_geom_angle_atom_site_label_3
_geom_angle
_geom_angle_site_symmetry_1
_geom_angle_site_symmetry_3
_geom_angle_publ_flag
C10 O3 C11 115.6(5) . . ?
C8 N1 C1 111.0(5) . . ?
C6 C1 N1 128.6(6) . . ?
C6 C1 C2 120.6(6) . . ?
N1 C1 C2 110.8(6) . . ?
C3 C2 C1 122.0(7) . . ?
C3 C2 C7 131.7(6) . . ?
C1 C2 C7 106.2(6) . . ?
C2 C3 C4 117.3(8) . . ?
C3 C4 C5 120.8(8) . . ?
C4 C5 C6 123.0(8) . . ?
C1 C6 C5 116.2(7) . . ?
O1 C7 C2 130.0(6) . . ?
O1 C7 C8 124.9(6) . . ?
C2 C7 C8 105.0(5) . . ?
C9 C8 N1 128.6(6) . . ?
C9 C8 C7 124.4(6) . . ?
N1 C8 C7 107.0(6) . . ?
C8 C9 C10 123.1(6) . . ?
O2 C10 O3 123.6(6) . . ?
O2 C10 C9 125.6(7) . . ?
O3 C10 C9 110.8(6) . . ?
C8 N1 H1 122(4) . . ?
C1 N1 H1 127(4) . . ?
C2 C3 H3 120(4) . . ?
C4 C3 H3 122(4) . . ?
C3 C4 H4 118(4) . . ?
C5 C4 H4 121(4) . . ?
C4 C5 H5 124(3) . . ?
C6 C5 H5 113(3) . . ?
C1 C6 H6 123(3) . . ?
C5 C6 H6 121(4) . . ?
C8 C9 H9 113(4) . . ?
C10 C9 H9 124(4) . . ?
O3 C11 H11A 109(3) . . ?
O3 C11 H11B 103(4) . . ?
H11A C11 H11B 125(6) . . ?
O3 C11 H11C 110(4) . . ?
H11A C11 H11C 86(5) . . ?
H11B C11 H11C 123(6) . . ?

loop_
_geom_bond_atom_site_label_1
_geom_bond_atom_site_label_2
_geom_bond_distance
_geom_bond_site_symmetry_2
_geom_bond_publ_flag
O1 C7 1.228(7) . ?
O2 C10 1.200(6) . ?
O3 C10 1.348(7) . ?
O3 C11 1.452(8) . ?
N1 C8 1.352(7) . ?
N1 C1 1.385(8) . ?
C1 C6 1.373(9) . ?
C1 C2 1.397(8) . ?
C2 C3 1.387(9) . ?
C2 C7 1.471(9) . ?
C3 C4 1.357(10) . ?
C4 C5 1.377(10) . ?
C5 C6 1.393(9) . ?
C7 C8 1.510(8) . ?
C8 C9 1.346(9) . ?
C9 C10 1.455(9) . ?
N1 H1 0.82(5) . ?
C3 H3 1.00(6) . ?
C4 H4 0.99(8) . ?
C5 H5 0.91(5) . ?
C6 H6 1.00(6) . ?
C9 H9 0.88(5) . ?
C11 H11A 0.98(5) . ?
C11 H11B 0.95(7) . ?
C11 H11C 1.06(8) . ?

loop_
_cod_related_entry_id
_cod_related_entry_database
_cod_related_entry_code
1 ChemSpider 10408570
